data_7157514
loop_
_publ_author_name
'Sugiura, Shinya'
'Maeda, Hiromitsu'

_publ_section_title
;
 Pyrrole-based anion-responsive \p-electronic molecules as fluorescence
 sensors responsive to multiple stimuli.
;
_journal_issue 23
_journal_name_full 'Organic &amp; biomolecular chemistry'
_journal_page_first 4433
_journal_page_last 4438
_journal_paper_doi 10.1039/d0ob00952k
_journal_volume 18
_journal_year 2020
_chemical_formula_moiety 'C51 H43 B F2 N4 O2, 2(C4 H8 O2)'
_chemical_formula_sum 'C59 H59 B F2 N4 O6'
_chemical_formula_weight 968.91
_space_group_crystal_system monoclinic
_space_group_IT_number 15
_space_group_name_Hall '-C 2yc'
_space_group_name_H-M_alt 'C 1 2/c 1'
_atom_sites_solution_hydrogens geom
_audit_creation_method SHELXL-2014/7
_audit_update_record
;
2020-04-03 deposited with the CCDC.	2020-05-26 downloaded from the CCDC.
;
_cell_angle_alpha 90
_cell_angle_beta 132.480(9)
_cell_angle_gamma 90
_cell_formula_units_Z 4
_cell_length_a 27.487(2)
_cell_length_b 11.9733(10)
_cell_length_c 19.9835(17)
_cell_measurement_reflns_used 71568
_cell_measurement_temperature 100(2)
_cell_measurement_theta_max 15.497
_cell_measurement_theta_min 1.144
_cell_volume 4850.5(10)
_computing_cell_refinement 'Rapid Auto(Rigaku)'
_computing_data_collection 'Rapid Auto(Rigaku)'
_computing_data_reduction 'Rapid Auto(Rigaku)'
_computing_structure_refinement 'SHELXL-2014/7 (Sheldrick, 2014)'
_computing_structure_solution 'SHELXT (Sheldrick, 2014)'
_diffrn_ambient_temperature 100(2)
_diffrn_detector_area_resol_mean 5.814
_diffrn_measured_fraction_theta_full 1.000
_diffrn_measured_fraction_theta_max 1.000
_diffrn_measurement_device_type 'Pilatus3 CdTe 1M'
_diffrn_measurement_method \w
_diffrn_radiation_type Synchrotron
_diffrn_radiation_wavelength 0.4115
_diffrn_reflns_av_R_equivalents 0.0556
_diffrn_reflns_av_unetI/netI 0.0235
_diffrn_reflns_Laue_measured_fraction_full 1.000
_diffrn_reflns_Laue_measured_fraction_max 1.000
_diffrn_reflns_limit_h_max 35
_diffrn_reflns_limit_h_min -35
_diffrn_reflns_limit_k_max 15
_diffrn_reflns_limit_k_min -15
_diffrn_reflns_limit_l_max 25
_diffrn_reflns_limit_l_min -25
_diffrn_reflns_number 71568
_diffrn_reflns_point_group_measured_fraction_full 1.000
_diffrn_reflns_point_group_measured_fraction_max 1.000
_diffrn_reflns_theta_full 14.294
_diffrn_reflns_theta_max 15.497
_diffrn_reflns_theta_min 1.144
_diffrn_source 'BL02B1 beamline SPring-8'
_exptl_absorpt_coefficient_mu 0.038
_exptl_absorpt_correction_T_max 1.0000
_exptl_absorpt_correction_T_min 0.7509
_exptl_absorpt_correction_type multi-scan
_exptl_absorpt_process_details
;
PROCESS-AUTO (1998). Automatic Data Acquisition and Processing Package
for 2D image data. Rigaku Corporation, Tokyo, Japan.
;
_exptl_crystal_colour orange
_exptl_crystal_density_diffrn 1.327
_exptl_crystal_density_meas ?
_exptl_crystal_description prism
_exptl_crystal_F_000 2048
_exptl_crystal_size_max 1.000
_exptl_crystal_size_mid 0.050
_exptl_crystal_size_min 0.050
_refine_diff_density_max 0.390
_refine_diff_density_min -0.294
_refine_diff_density_rms 0.041
_refine_ls_extinction_method none
_refine_ls_goodness_of_fit_ref 1.053
_refine_ls_hydrogen_treatment constr
_refine_ls_matrix_type full
_refine_ls_number_parameters 330
_refine_ls_number_reflns 5577
_refine_ls_number_restraints 0
_refine_ls_restrained_S_all 1.053
_refine_ls_R_factor_all 0.0420
_refine_ls_R_factor_gt 0.0385
_refine_ls_shift/su_max 0.001
_refine_ls_shift/su_mean 0.000
_refine_ls_structure_factor_coef Fsqd
_refine_ls_weighting_details 'w=1/[\s^2^(Fo^2^)+(0.0495P)^2^+3.0611P] where P=(Fo^2^+2Fc^2^)/3'
_refine_ls_weighting_scheme calc
_refine_ls_wR_factor_gt 0.1017
_refine_ls_wR_factor_ref 0.1046
_reflns_Friedel_coverage 0.000
_reflns_number_gt 5040
_reflns_number_total 5577
_reflns_threshold_expression 'I > 2\s(I)'
_cod_data_source_file d0ob00952k2.cif
_cod_data_source_block ss-7-1
_cod_depositor_comments
;
The following automatic conversions were performed:

data item '_exptl_crystal_density_meas' value 'not measured' was
changed to '?' -- the value is perceived as not measured.

Automatic conversion script
Id: cif_fix_values 7556 2019-12-06 15:28:31Z antanas 

 Adding full bibliography for 7157514.cif.

 Adding full bibliography for 7157514.cif.
;
_cod_original_cell_volume 4850.4(9)
_cod_original_sg_symbol_H-M 'C 2/c'
_cod_database_code 7157514
_shelx_shelxl_version_number 2014/7
_shelx_space_group_comment
;
The symmetry employed for this shelxl refinement is uniquely defined
by the following loop, which should always be used as a source of
symmetry information in preference to the above space-group names.
They are only intended as comments.
;

loop_
_space_group_symop_operation_xyz
'x, y, z'
'-x, y, -z+1/2'
'x+1/2, y+1/2, z'
'-x+1/2, y+1/2, -z+1/2'
'-x, -y, -z'
'x, -y, z-1/2'
'-x+1/2, -y+1/2, -z'
'x+1/2, -y+1/2, z-1/2'

loop_
_atom_site_label
_atom_site_type_symbol
_atom_site_fract_x
_atom_site_fract_y
_atom_site_fract_z
_atom_site_U_iso_or_equiv
_atom_site_adp_type
_atom_site_occupancy
_atom_site_site_symmetry_order
_atom_site_calc_flag
_atom_site_refinement_flags_posn
_atom_site_refinement_flags_adp
_atom_site_refinement_flags_occupancy
_atom_site_disorder_assembly
_atom_site_disorder_group
C1 C 0.72041(5) 0.56290(9) 0.37473(7) 0.0209(2) Uani 1 1 d . . . . .
C2 C 0.70381(5) 0.67573(9) 0.35162(7) 0.0207(2) Uani 1 1 d . . . . .
C3 C 0.63687(5) 0.68755(8) 0.30823(7) 0.0198(2) Uani 1 1 d . . . . .
C4 C 0.61467(5) 0.58121(8) 0.30732(7) 0.0196(2) Uani 1 1 d . . . . .
C5 C 0.55442(5) 0.53536(8) 0.27716(7) 0.0199(2) Uani 1 1 d . . . . .
C6 C 0.5000 0.59445(12) 0.2500 0.0205(3) Uani 1 2 d S T P . .
H6 H 0.5000 0.6738 0.2500 0.025 Uiso 1 2 calc R U P . .
C7 C 0.78099(5) 0.50122(9) 0.41471(7) 0.0239(2) Uani 1 1 d . . . . .
C8 C 0.80285(6) 0.41556(10) 0.47695(8) 0.0308(2) Uani 1 1 d . . . . .
H8 H 0.7803 0.4013 0.4968 0.037 Uiso 1 1 calc R U . . .
C9 C 0.85702(6) 0.35124(11) 0.51008(9) 0.0396(3) Uani 1 1 d . . . . .
H9 H 0.8720 0.2940 0.5532 0.048 Uiso 1 1 calc R U . . .
C10 C 0.88918(6) 0.37041(11) 0.48036(10) 0.0427(3) Uani 1 1 d . . . . .
H10 H 0.9258 0.3252 0.5021 0.051 Uiso 1 1 calc R U . . .
C11 C 0.86844(6) 0.45513(12) 0.41907(10) 0.0389(3) Uani 1 1 d . . . . .
H11 H 0.8908 0.4678 0.3988 0.047 Uiso 1 1 calc R U . . .
C12 C 0.81505(6) 0.52184(10) 0.38696(8) 0.0297(2) Uani 1 1 d . . . . .
H12 H 0.8018 0.5813 0.3462 0.036 Uiso 1 1 calc R U . . .
C13 C 0.75075(5) 0.76218(9) 0.37220(7) 0.0214(2) Uani 1 1 d . . . . .
C14 C 0.80684(5) 0.78634(9) 0.46178(7) 0.0248(2) Uani 1 1 d . . . . .
H14 H 0.8129 0.7501 0.5093 0.030 Uiso 1 1 calc R U . . .
C15 C 0.85400(5) 0.86154(9) 0.48378(7) 0.0252(2) Uani 1 1 d . . . . .
H15 H 0.8913 0.8766 0.5458 0.030 Uiso 1 1 calc R U . . .
C16 C 0.84755(5) 0.91573(9) 0.41605(7) 0.0230(2) Uani 1 1 d . . . . .
C17 C 0.79069(5) 0.89264(9) 0.32570(7) 0.0252(2) Uani 1 1 d . . . . .
H17 H 0.7844 0.9287 0.2780 0.030 Uiso 1 1 calc R U . . .
C18 C 0.74352(5) 0.81805(9) 0.30483(7) 0.0245(2) Uani 1 1 d . . . . .
H18 H 0.7053 0.8047 0.2430 0.029 Uiso 1 1 calc R U . . .
C19 C 0.94552(7) 1.02710(13) 0.52991(9) 0.0432(3) Uani 1 1 d . . . . .
H19 H 0.9240 1.0723 0.5444 0.065 Uiso 1 1 calc R U . . .
H19A H 0.9781 1.0727 0.5365 0.065 Uiso 1 1 calc R U . . .
H19B H 0.9676 0.9633 0.5714 0.065 Uiso 1 1 calc R U . . .
C20 C 0.88026(7) 1.06423(10) 0.36893(9) 0.0333(3) Uani 1 1 d . . . . .
H20 H 0.8662 1.0222 0.3163 0.050 Uiso 1 1 calc R U . . .
H20A H 0.9192 1.1092 0.3940 0.050 Uiso 1 1 calc R U . . .
H20B H 0.8444 1.1135 0.3502 0.050 Uiso 1 1 calc R U . . .
C21 C 0.59850(5) 0.79236(9) 0.26889(7) 0.0212(2) Uani 1 1 d . . . . .
C22 C 0.62228(5) 0.89067(9) 0.31989(7) 0.0248(2) Uani 1 1 d . . . . .
H22 H 0.6633 0.8900 0.3810 0.030 Uiso 1 1 calc R U . . .
C23 C 0.58658(6) 0.98911(9) 0.28227(8) 0.0288(2) Uani 1 1 d . . . . .
H23 H 0.6031 1.0552 0.3179 0.035 Uiso 1 1 calc R U . . .
C24 C 0.52697(6) 0.99170(10) 0.19314(8) 0.0304(2) Uani 1 1 d . . . . .
H24 H 0.5026 1.0593 0.1676 0.036 Uiso 1 1 calc R U . . .
C25 C 0.50305(6) 0.89514(10) 0.14140(8) 0.0303(2) Uani 1 1 d . . . . .
H25 H 0.4622 0.8965 0.0802 0.036 Uiso 1 1 calc R U . . .
C26 C 0.53864(5) 0.79636(9) 0.17891(7) 0.0254(2) Uani 1 1 d . . . . .
H26 H 0.5220 0.7306 0.1428 0.031 Uiso 1 1 calc R U . . .
C27 C 0.74981(8) 0.12359(12) 0.38880(13) 0.0515(4) Uani 1 1 d . . . . .
H27 H 0.7753 0.1417 0.4527 0.077 Uiso 1 1 calc R U . . .
H27A H 0.7775 0.1344 0.3748 0.077 Uiso 1 1 calc R U . . .
H27B H 0.7352 0.0456 0.3774 0.077 Uiso 1 1 calc R U . . .
C28 C 0.69104(7) 0.19845(10) 0.33016(11) 0.0402(3) Uani 1 1 d . . . . .
C29 C 0.59854(7) 0.25060(12) 0.17899(11) 0.0424(3) Uani 1 1 d . . . . .
H29 H 0.6104 0.3304 0.1851 0.051 Uiso 1 1 calc R U . . .
H29A H 0.5694 0.2426 0.1914 0.051 Uiso 1 1 calc R U . . .
C30 C 0.56414(8) 0.20980(12) 0.08542(12) 0.0470(4) Uani 1 1 d . . . . .
H30 H 0.5949 0.2111 0.0761 0.070 Uiso 1 1 calc R U . . .
H30A H 0.5264 0.2583 0.0406 0.070 Uiso 1 1 calc R U . . .
H30B H 0.5486 0.1332 0.0782 0.070 Uiso 1 1 calc R U . . .
N1 N 0.66663(4) 0.50828(7) 0.34798(6) 0.02068(18) Uani 1 1 d . . . . .
H1 H 0.6651 0.4364 0.3555 0.025 Uiso 1 1 calc R U . . .
N2 N 0.89652(5) 0.98709(9) 0.43744(7) 0.0301(2) Uani 1 1 d . . . . .
O1 O 0.55577(4) 0.42530(6) 0.28008(6) 0.0308(2) Uani 1 1 d . . . . .
O2 O 0.67489(5) 0.26470(7) 0.35803(7) 0.0406(2) Uani 1 1 d . . . . .
O3 O 0.65768(5) 0.18331(8) 0.24238(8) 0.0441(2) Uani 1 1 d . . . . .
B1 B 0.5000 0.35573(14) 0.2500 0.0235(3) Uani 1 2 d S T P . .
F1 F 0.48005(4) 0.29039(7) 0.17917(5) 0.0409(2) Uani 1 1 d . . . . .

loop_
_atom_site_aniso_label
_atom_site_aniso_U_11
_atom_site_aniso_U_22
_atom_site_aniso_U_33
_atom_site_aniso_U_23
_atom_site_aniso_U_13
_atom_site_aniso_U_12
C1 0.0180(5) 0.0223(5) 0.0198(4) -0.0005(4) 0.0118(4) -0.0011(4)
C2 0.0193(5) 0.0214(5) 0.0196(4) -0.0002(4) 0.0125(4) -0.0010(4)
C3 0.0196(5) 0.0199(5) 0.0185(4) -0.0007(4) 0.0123(4) -0.0011(4)
C4 0.0182(4) 0.0195(5) 0.0193(4) 0.0004(4) 0.0120(4) 0.0012(4)
C5 0.0211(5) 0.0176(5) 0.0198(4) -0.0004(3) 0.0133(4) -0.0008(4)
C6 0.0211(7) 0.0179(6) 0.0221(6) 0.000 0.0144(6) 0.000
C7 0.0178(5) 0.0233(5) 0.0235(5) -0.0044(4) 0.0110(4) -0.0016(4)
C8 0.0246(5) 0.0277(6) 0.0282(5) 0.0005(4) 0.0131(5) 0.0027(4)
C9 0.0256(6) 0.0295(6) 0.0354(6) -0.0021(5) 0.0092(5) 0.0057(5)
C10 0.0197(5) 0.0347(7) 0.0501(8) -0.0146(6) 0.0141(6) 0.0021(5)
C11 0.0255(6) 0.0400(7) 0.0500(8) -0.0193(6) 0.0250(6) -0.0081(5)
C12 0.0225(5) 0.0306(6) 0.0340(6) -0.0087(5) 0.0183(5) -0.0053(4)
C13 0.0197(5) 0.0201(5) 0.0229(5) -0.0005(4) 0.0139(4) -0.0008(4)
C14 0.0253(5) 0.0274(5) 0.0212(5) 0.0004(4) 0.0155(4) -0.0040(4)
C15 0.0230(5) 0.0285(5) 0.0200(5) -0.0018(4) 0.0128(4) -0.0045(4)
C16 0.0234(5) 0.0213(5) 0.0252(5) -0.0010(4) 0.0168(4) -0.0019(4)
C17 0.0276(5) 0.0252(5) 0.0231(5) 0.0020(4) 0.0173(5) -0.0016(4)
C18 0.0221(5) 0.0254(5) 0.0200(5) -0.0003(4) 0.0119(4) -0.0018(4)
C19 0.0386(7) 0.0479(8) 0.0302(6) -0.0043(6) 0.0181(6) -0.0228(6)
C20 0.0398(7) 0.0306(6) 0.0356(6) 0.0004(5) 0.0279(6) -0.0080(5)
C21 0.0207(5) 0.0202(5) 0.0233(5) 0.0023(4) 0.0151(4) 0.0002(4)
C22 0.0234(5) 0.0222(5) 0.0251(5) 0.0002(4) 0.0149(4) -0.0010(4)
C23 0.0314(6) 0.0201(5) 0.0347(6) -0.0003(4) 0.0223(5) -0.0010(4)
C24 0.0297(6) 0.0230(5) 0.0367(6) 0.0078(4) 0.0217(5) 0.0059(4)
C25 0.0248(5) 0.0302(6) 0.0263(5) 0.0063(4) 0.0133(5) 0.0034(4)
C26 0.0242(5) 0.0235(5) 0.0240(5) 0.0001(4) 0.0144(4) -0.0010(4)
C27 0.0476(8) 0.0325(7) 0.0861(12) 0.0058(7) 0.0499(9) 0.0083(6)
C28 0.0443(7) 0.0231(6) 0.0708(10) 0.0023(6) 0.0459(8) 0.0004(5)
C29 0.0507(8) 0.0295(6) 0.0688(10) 0.0041(6) 0.0491(8) 0.0057(6)
C30 0.0528(8) 0.0364(7) 0.0724(10) -0.0032(7) 0.0506(8) -0.0017(6)
N1 0.0190(4) 0.0181(4) 0.0230(4) 0.0011(3) 0.0134(4) 0.0003(3)
N2 0.0305(5) 0.0309(5) 0.0267(5) -0.0016(4) 0.0184(4) -0.0106(4)
O1 0.0239(4) 0.0167(4) 0.0509(5) 0.0011(3) 0.0248(4) 0.0004(3)
O2 0.0431(5) 0.0241(4) 0.0655(6) -0.0009(4) 0.0410(5) 0.0019(4)
O3 0.0538(6) 0.0320(5) 0.0720(7) 0.0052(5) 0.0527(6) 0.0081(4)
B1 0.0211(7) 0.0177(7) 0.0304(8) 0.000 0.0168(7) 0.000
F1 0.0273(4) 0.0514(5) 0.0395(4) -0.0193(3) 0.0208(3) -0.0056(3)

loop_
_atom_type_symbol
_atom_type_description
_atom_type_scat_dispersion_real
_atom_type_scat_dispersion_imag
_atom_type_scat_source
C C -0.0001 0.0005 'International Tables Vol C Tables 4.2.6.8 and 6.1.1.4'
H H 0.0000 0.0000 'International Tables Vol C Tables 4.2.6.8 and 6.1.1.4'
O O 0.0017 0.0018 'International Tables Vol C Tables 4.2.6.8 and 6.1.1.4'
N N 0.0004 0.0010 'International Tables Vol C Tables 4.2.6.8 and 6.1.1.4'
B B -0.0001 0.0002 'International Tables Vol C Tables 4.2.6.8 and 6.1.1.4'
F F 0.0037 0.0031 'International Tables Vol C Tables 4.2.6.8 and 6.1.1.4'

loop_
_geom_angle_atom_site_label_1
_geom_angle_atom_site_label_2
_geom_angle_atom_site_label_3
_geom_angle
_geom_angle_site_symmetry_1
_geom_angle_site_symmetry_3
_geom_angle_publ_flag
N1 C1 C2 108.07(9) . . ?
N1 C1 C7 120.42(9) . . ?
C2 C1 C7 131.39(9) . . ?
C1 C2 C3 107.33(9) . . ?
C1 C2 C13 123.66(9) . . ?
C3 C2 C13 129.01(9) . . ?
C4 C3 C2 106.89(9) . . ?
C4 C3 C21 127.88(9) . . ?
C2 C3 C21 125.19(9) . . ?
N1 C4 C3 107.37(9) . . ?
N1 C4 C5 116.63(9) . . ?
C3 C4 C5 135.99(9) . . ?
O1 C5 C6 121.07(10) . . ?
O1 C5 C4 111.95(9) . . ?
C6 C5 C4 126.95(10) . . ?
C5 C6 C5 118.88(13) . 2_655 ?
C5 C6 H6 120.6 . . ?
C5 C6 H6 120.6 2_655 . ?
C12 C7 C8 118.91(11) . . ?
C12 C7 C1 120.87(10) . . ?
C8 C7 C1 120.08(10) . . ?
C9 C8 C7 120.75(12) . . ?
C9 C8 H8 119.6 . . ?
C7 C8 H8 119.6 . . ?
C10 C9 C8 119.82(13) . . ?
C10 C9 H9 120.1 . . ?
C8 C9 H9 120.1 . . ?
C9 C10 C11 120.24(12) . . ?
C9 C10 H10 119.9 . . ?
C11 C10 H10 119.9 . . ?
C10 C11 C12 120.40(13) . . ?
C10 C11 H11 119.8 . . ?
C12 C11 H11 119.8 . . ?
C11 C12 C7 119.84(12) . . ?
C11 C12 H12 120.1 . . ?
C7 C12 H12 120.1 . . ?
C14 C13 C18 117.04(10) . . ?
C14 C13 C2 120.24(9) . . ?
C18 C13 C2 122.63(9) . . ?
C15 C14 C13 122.02(10) . . ?
C15 C14 H14 119.0 . . ?
C13 C14 H14 119.0 . . ?
C14 C15 C16 120.96(10) . . ?
C14 C15 H15 119.5 . . ?
C16 C15 H15 119.5 . . ?
N2 C16 C15 121.42(10) . . ?
N2 C16 C17 121.38(10) . . ?
C15 C16 C17 117.17(10) . . ?
C18 C17 C16 121.12(10) . . ?
C18 C17 H17 119.4 . . ?
C16 C17 H17 119.4 . . ?
C17 C18 C13 121.66(10) . . ?
C17 C18 H18 119.2 . . ?
C13 C18 H18 119.2 . . ?
N2 C19 H19 109.5 . . ?
N2 C19 H19A 109.5 . . ?
H19 C19 H19A 109.5 . . ?
N2 C19 H19B 109.5 . . ?
H19 C19 H19B 109.5 . . ?
H19A C19 H19B 109.5 . . ?
N2 C20 H20 109.5 . . ?
N2 C20 H20A 109.5 . . ?
H20 C20 H20A 109.5 . . ?
N2 C20 H20B 109.5 . . ?
H20 C20 H20B 109.5 . . ?
H20A C20 H20B 109.5 . . ?
C26 C21 C22 118.35(10) . . ?
C26 C21 C3 120.75(9) . . ?
C22 C21 C3 120.86(9) . . ?
C23 C22 C21 120.65(10) . . ?
C23 C22 H22 119.7 . . ?
C21 C22 H22 119.7 . . ?
C24 C23 C22 120.41(11) . . ?
C24 C23 H23 119.8 . . ?
C22 C23 H23 119.8 . . ?
C23 C24 C25 119.63(11) . . ?
C23 C24 H24 120.2 . . ?
C25 C24 H24 120.2 . . ?
C24 C25 C26 120.11(11) . . ?
C24 C25 H25 119.9 . . ?
C26 C25 H25 119.9 . . ?
C25 C26 C21 120.85(10) . . ?
C25 C26 H26 119.6 . . ?
C21 C26 H26 119.6 . . ?
C28 C27 H27 109.5 . . ?
C28 C27 H27A 109.5 . . ?
H27 C27 H27A 109.5 . . ?
C28 C27 H27B 109.5 . . ?
H27 C27 H27B 109.5 . . ?
H27A C27 H27B 109.5 . . ?
O2 C28 O3 123.59(13) . . ?
O2 C28 C27 124.74(16) . . ?
O3 C28 C27 111.67(13) . . ?
O3 C29 C30 107.39(11) . . ?
O3 C29 H29 110.2 . . ?
C30 C29 H29 110.2 . . ?
O3 C29 H29A 110.2 . . ?
C30 C29 H29A 110.2 . . ?
H29 C29 H29A 108.5 . . ?
C29 C30 H30 109.5 . . ?
C29 C30 H30A 109.5 . . ?
H30 C30 H30A 109.5 . . ?
C29 C30 H30B 109.5 . . ?
H30 C30 H30B 109.5 . . ?
H30A C30 H30B 109.5 . . ?
C1 N1 C4 110.34(9) . . ?
C1 N1 H1 124.8 . . ?
C4 N1 H1 124.8 . . ?
C16 N2 C19 117.83(10) . . ?
C16 N2 C20 118.85(10) . . ?
C19 N2 C20 114.98(10) . . ?
C5 O1 B1 123.91(9) . . ?
C28 O3 C29 116.21(11) . . ?
F1 B1 F1 110.16(14) 2_655 . ?
F1 B1 O1 108.83(5) 2_655 . ?
F1 B1 O1 109.03(5) . . ?
F1 B1 O1 109.03(5) 2_655 2_655 ?
F1 B1 O1 108.83(5) . 2_655 ?
O1 B1 O1 110.96(12) . 2_655 ?

loop_
_geom_bond_atom_site_label_1
_geom_bond_atom_site_label_2
_geom_bond_distance
_geom_bond_site_symmetry_2
_geom_bond_publ_flag
C1 N1 1.3533(13) . ?
C1 C2 1.4008(14) . ?
C1 C7 1.4696(14) . ?
C2 C3 1.4150(14) . ?
C2 C13 1.4794(14) . ?
C3 C4 1.4067(14) . ?
C3 C21 1.4783(14) . ?
C4 N1 1.3767(13) . ?
C4 C5 1.4350(14) . ?
C5 O1 1.3185(13) . ?
C5 C6 1.3914(12) . ?
C6 C5 1.3914(12) 2_655 ?
C6 H6 0.9500 . ?
C7 C12 1.3949(16) . ?
C7 C8 1.3967(16) . ?
C8 C9 1.3844(17) . ?
C8 H8 0.9500 . ?
C9 C10 1.377(2) . ?
C9 H9 0.9500 . ?
C10 C11 1.382(2) . ?
C10 H10 0.9500 . ?
C11 C12 1.3897(17) . ?
C11 H11 0.9500 . ?
C12 H12 0.9500 . ?
C13 C14 1.3919(15) . ?
C13 C18 1.3921(15) . ?
C14 C15 1.3836(15) . ?
C14 H14 0.9500 . ?
C15 C16 1.4002(15) . ?
C15 H15 0.9500 . ?
C16 N2 1.3955(14) . ?
C16 C17 1.4027(15) . ?
C17 C18 1.3864(15) . ?
C17 H17 0.9500 . ?
C18 H18 0.9500 . ?
C19 N2 1.4480(16) . ?
C19 H19 0.9800 . ?
C19 H19A 0.9800 . ?
C19 H19B 0.9800 . ?
C20 N2 1.4495(15) . ?
C20 H20 0.9800 . ?
C20 H20A 0.9800 . ?
C20 H20B 0.9800 . ?
C21 C26 1.3952(15) . ?
C21 C22 1.3971(15) . ?
C22 C23 1.3859(15) . ?
C22 H22 0.9500 . ?
C23 C24 1.3843(17) . ?
C23 H23 0.9500 . ?
C24 C25 1.3855(17) . ?
C24 H24 0.9500 . ?
C25 C26 1.3883(16) . ?
C25 H25 0.9500 . ?
C26 H26 0.9500 . ?
C27 C28 1.493(2) . ?
C27 H27 0.9800 . ?
C27 H27A 0.9800 . ?
C27 H27B 0.9800 . ?
C28 O2 1.2128(16) . ?
C28 O3 1.3335(19) . ?
C29 O3 1.4543(18) . ?
C29 C30 1.497(2) . ?
C29 H29 0.9900 . ?
C29 H29A 0.9900 . ?
C30 H30 0.9800 . ?
C30 H30A 0.9800 . ?
C30 H30B 0.9800 . ?
N1 H1 0.8800 . ?
O1 B1 1.4699(12) . ?
B1 F1 1.3668(12) 2_655 ?
B1 F1 1.3668(12) . ?
B1 O1 1.4699(12) 2_655 ?

loop_
_geom_torsion_atom_site_label_1
_geom_torsion_atom_site_label_2
_geom_torsion_atom_site_label_3
_geom_torsion_atom_site_label_4
_geom_torsion
_geom_torsion_site_symmetry_1
_geom_torsion_site_symmetry_2
_geom_torsion_site_symmetry_3
_geom_torsion_site_symmetry_4
_geom_torsion_publ_flag
N1 C1 C2 C3 -0.77(11) . . . . ?
C7 C1 C2 C3 175.08(10) . . . . ?
N1 C1 C2 C13 178.53(9) . . . . ?
C7 C1 C2 C13 -5.62(18) . . . . ?
C1 C2 C3 C4 0.88(11) . . . . ?
C13 C2 C3 C4 -178.38(10) . . . . ?
C1 C2 C3 C21 -176.91(9) . . . . ?
C13 C2 C3 C21 3.84(17) . . . . ?
C2 C3 C4 N1 -0.66(11) . . . . ?
C21 C3 C4 N1 177.04(9) . . . . ?
C2 C3 C4 C5 177.84(11) . . . . ?
C21 C3 C4 C5 -4.45(19) . . . . ?
N1 C4 C5 O1 -10.73(13) . . . . ?
C3 C4 C5 O1 170.86(11) . . . . ?
N1 C4 C5 C6 167.26(8) . . . . ?
C3 C4 C5 C6 -11.14(18) . . . . ?
O1 C5 C6 C5 -2.10(7) . . . 2_655 ?
C4 C5 C6 C5 -179.92(11) . . . 2_655 ?
N1 C1 C7 C12 134.20(11) . . . . ?
C2 C1 C7 C12 -41.23(17) . . . . ?
N1 C1 C7 C8 -41.51(15) . . . . ?
C2 C1 C7 C8 143.07(12) . . . . ?
C12 C7 C8 C9 -0.61(17) . . . . ?
C1 C7 C8 C9 175.18(11) . . . . ?
C7 C8 C9 C10 -1.11(18) . . . . ?
C8 C9 C10 C11 1.38(19) . . . . ?
C9 C10 C11 C12 0.09(19) . . . . ?
C10 C11 C12 C7 -1.83(18) . . . . ?
C8 C7 C12 C11 2.06(16) . . . . ?
C1 C7 C12 C11 -173.69(10) . . . . ?
C1 C2 C13 C14 -62.33(15) . . . . ?
C3 C2 C13 C14 116.82(12) . . . . ?
C1 C2 C13 C18 114.02(12) . . . . ?
C3 C2 C13 C18 -66.84(15) . . . . ?
C18 C13 C14 C15 -0.62(17) . . . . ?
C2 C13 C14 C15 175.93(10) . . . . ?
C13 C14 C15 C16 -0.92(18) . . . . ?
C14 C15 C16 N2 -176.48(11) . . . . ?
C14 C15 C16 C17 1.64(17) . . . . ?
N2 C16 C17 C18 177.25(11) . . . . ?
C15 C16 C17 C18 -0.87(16) . . . . ?
C16 C17 C18 C13 -0.67(17) . . . . ?
C14 C13 C18 C17 1.40(16) . . . . ?
C2 C13 C18 C17 -175.06(10) . . . . ?
C4 C3 C21 C26 -51.39(15) . . . . ?
C2 C3 C21 C26 125.93(11) . . . . ?
C4 C3 C21 C22 130.75(11) . . . . ?
C2 C3 C21 C22 -51.94(15) . . . . ?
C26 C21 C22 C23 1.11(16) . . . . ?
C3 C21 C22 C23 179.03(10) . . . . ?
C21 C22 C23 C24 -0.57(18) . . . . ?
C22 C23 C24 C25 -0.08(18) . . . . ?
C23 C24 C25 C26 0.15(19) . . . . ?
C24 C25 C26 C21 0.42(18) . . . . ?
C22 C21 C26 C25 -1.04(16) . . . . ?
C3 C21 C26 C25 -178.96(10) . . . . ?
C2 C1 N1 C4 0.36(11) . . . . ?
C7 C1 N1 C4 -176.03(9) . . . . ?
C3 C4 N1 C1 0.20(11) . . . . ?
C5 C4 N1 C1 -178.64(9) . . . . ?
C15 C16 N2 C19 -16.03(17) . . . . ?
C17 C16 N2 C19 165.93(12) . . . . ?
C15 C16 N2 C20 -162.76(11) . . . . ?
C17 C16 N2 C20 19.20(17) . . . . ?
C6 C5 O1 B1 4.24(14) . . . . ?
C4 C5 O1 B1 -177.64(7) . . . . ?
O2 C28 O3 C29 -0.86(18) . . . . ?
C27 C28 O3 C29 178.74(11) . . . . ?
C30 C29 O3 C28 -172.38(11) . . . . ?
C5 O1 B1 F1 -122.11(12) . . . 2_655 ?
C5 O1 B1 F1 117.70(12) . . . . ?
C5 O1 B1 O1 -2.14(7) . . . 2_655 ?
